data_2103436
loop_
_publ_author_name
'Zakaria, Choudhury M.'
'Ferguson, George'
'Lough, Alan J.'
'Glidewell, Christopher'

_publ_section_title
;
 Ferrocene-1,1'-dicarboxylic acid as a building block in supramolecular
 chemistry: supramolecular structures in one, two and three dimensions
;
_journal_issue 5
_journal_name_full 'Acta Crystallographica Section B'
_journal_page_first 786
_journal_page_last 802
_journal_paper_doi 10.1107/S010876810200976X
_journal_volume 58
_journal_year 2002
_chemical_formula_moiety 'C12 H8 Fe O4, 2(C4 H10 N O), H2 O'
_chemical_formula_sum 'C20 H30 Fe N2 O7'
_chemical_formula_weight 466.31
_chemical_name_systematic
;
Morpholine--ferrocene-1,1'-dicarboxylic acid--water (2/1/1)
;
_space_group_IT_number 14
_symmetry_cell_setting monoclinic
_symmetry_space_group_name_Hall '-P 2ybc'
_symmetry_space_group_name_H-M 'P 1 21/c 1'
_atom_sites_solution_hydrogens geom
_atom_sites_solution_primary direct
_atom_sites_solution_secondary difmap
_cell_angle_alpha 90.00
_cell_angle_beta 101.0630(15)
_cell_angle_gamma 90.00
_cell_formula_units_Z 4
_cell_length_a 7.4018(2)
_cell_length_b 9.2018(3)
_cell_length_c 30.3884(11)
_cell_measurement_reflns_used 3487
_cell_measurement_temperature 150(2)
_cell_measurement_theta_max 27.47
_cell_measurement_theta_min 2.60
_cell_volume 2031.29(11)
_computing_cell_refinement 'DENZO-SMN (Otwinowski & Minor, 1997)'
_computing_data_collection 'Kappa-CCD server software (Nonius, 1997)'
_computing_data_reduction 'DENZO-SMN (Otwinowski & Minor, 1997)'
_computing_molecular_graphics 'PLATON (Spek, 2002)'
_computing_publication_material 'SHELXL-97 (Sheldrick, 1997a) and PRPKAPPA (Ferguson, 1999)'
_computing_structure_refinement 'SHELXL-97 (Sheldrick, 1997a)'
_computing_structure_solution 'SHELXS-97 (Sheldrick, 1997b)'
_diffrn_ambient_temperature 150(2)
_diffrn_measured_fraction_theta_full 0.981
_diffrn_measured_fraction_theta_max 0.957
_diffrn_measurement_device_type Kappa-CCD
_diffrn_measurement_method '\f scans, and \w scans with \k offsets'
_diffrn_radiation_monochromator graphite
_diffrn_radiation_source 'fine-focus sealed X-ray tube'
_diffrn_radiation_type 'Mo K\a'
_diffrn_radiation_wavelength 0.71073
_diffrn_reflns_av_R_equivalents 0.047
_diffrn_reflns_av_sigmaI/netI 0.0938
_diffrn_reflns_limit_h_max 9
_diffrn_reflns_limit_h_min 0
_diffrn_reflns_limit_k_max 0
_diffrn_reflns_limit_k_min -11
_diffrn_reflns_limit_l_max 37
_diffrn_reflns_limit_l_min -39
_diffrn_reflns_number 10444
_diffrn_reflns_theta_full 25.50
_diffrn_reflns_theta_max 27.47
_diffrn_reflns_theta_min 2.60
_diffrn_standards_decay_% 0
_exptl_absorpt_coefficient_mu 0.789
_exptl_absorpt_correction_T_max 0.8976
_exptl_absorpt_correction_T_min 0.8711
_exptl_absorpt_correction_type multi-scan
_exptl_absorpt_process_details 'DENZO-SMN (Otwinowski & Minor, 1997)'
_exptl_crystal_colour red
_exptl_crystal_density_diffrn 1.525
_exptl_crystal_density_method 'not measured'
_exptl_crystal_description block
_exptl_crystal_F_000 984
_exptl_crystal_size_max 0.18
_exptl_crystal_size_mid 0.14
_exptl_crystal_size_min 0.14
_refine_diff_density_max 0.394
_refine_diff_density_min -0.372
_refine_ls_extinction_method none
_refine_ls_goodness_of_fit_ref 1.030
_refine_ls_hydrogen_treatment constr
_refine_ls_matrix_type full
_refine_ls_number_parameters 279
_refine_ls_number_reflns 4458
_refine_ls_number_restraints 2
_refine_ls_restrained_S_all 1.030
_refine_ls_R_factor_all 0.0973
_refine_ls_R_factor_gt 0.0466
_refine_ls_shift/su_max 0.001
_refine_ls_shift/su_mean 0.000
_refine_ls_structure_factor_coef Fsqd
_refine_ls_weighting_details 'w=1/[\s^2^(Fo^2^)+(0.0295P)^2^+0.1109P] where P=(Fo^2^+2Fc^2^)/3'
_refine_ls_weighting_scheme calc
_refine_ls_wR_factor_gt 0.0855
_refine_ls_wR_factor_ref 0.0998
_reflns_number_gt 2882
_reflns_number_total 4458
_reflns_threshold_expression >2\s(I)
_cod_data_source_file na0136.cif
_cod_data_source_block III
_cod_depositor_comments
;
The following automatic conversions were performed:
'_exptl_absorpt_correction_type' value 'Multi-scan' changed to
'multi-scan' according to
'/home/saulius/struct/CIF-dictionaries/cif_core.dic' dictionary named
'cif_core.dic' version 2.4.1 from 2010-06-29.

Automatic conversion script
Id: cif_fix_enum 1527 2010-12-29 10:47:43Z saulius 

The following automatic conversions were performed:

'_exptl_absorpt_correction_type' value 'Multi-scan' changed to
'multi-scan' according to
/home/saulius/struct/CIF-dictionaries/cif_core.dic dictionary named
'cif_core.dic' version 2.4.1 from 2010-06-29.

Automatic conversion script
Id: cif_fix_values 1715 2011-07-08 13:25:40Z adriana 
;
_cod_original_sg_symbol_H-M 'P 21/c'
_cod_database_code 2103436
_cod_database_fobs_code 2103436

loop_
_symmetry_equiv_pos_as_xyz
'x, y, z'
'-x, y+1/2, -z+1/2'
'-x, -y, -z'
'x, -y-1/2, z-1/2'

loop_
_atom_site_label
_atom_site_fract_x
_atom_site_fract_y
_atom_site_fract_z
_atom_site_U_iso_or_equiv
_atom_site_adp_type
_atom_site_calc_flag
_atom_site_refinement_flags
_atom_site_occupancy
_atom_site_type_symbol
Fe1 0.42731(5) 0.70161(4) 0.176443(12) 0.01882(13) Uani d . 1 Fe
O11 0.0248(3) 0.5202(2) 0.09370(6) 0.0312(5) Uani d . 1 O
O12 0.2350(3) 0.5993(2) 0.05505(6) 0.0341(5) Uani d . 1 O
C11 0.2140(3) 0.7175(3) 0.12270(9) 0.0202(6) Uani d . 1 C
C12 0.3461(4) 0.8298(3) 0.12145(9) 0.0241(7) Uani d . 1 C
C13 0.3614(4) 0.9138(3) 0.16104(9) 0.0259(7) Uani d . 1 C
C14 0.2401(3) 0.8548(3) 0.18693(9) 0.0239(6) Uani d . 1 C
C15 0.1489(3) 0.7341(3) 0.16371(9) 0.0223(6) Uani d . 1 C
C16 0.1555(4) 0.6031(3) 0.08781(9) 0.0264(7) Uani d . 1 C
O21 0.3229(3) 0.30737(19) 0.15252(7) 0.0329(5) Uani d . 1 O
O22 0.5476(2) 0.3492(2) 0.11441(6) 0.0291(5) Uani d . 1 O
C21 0.5347(3) 0.4971(3) 0.17726(9) 0.0190(6) Uani d . 1 C
C22 0.6679(3) 0.6031(3) 0.17008(9) 0.0201(6) Uani d . 1 C
C23 0.6982(3) 0.6982(3) 0.20727(9) 0.0214(6) Uani d . 1 C
C24 0.5863(3) 0.6531(3) 0.23775(9) 0.0225(6) Uani d . 1 C
C25 0.4842(3) 0.5294(3) 0.21933(9) 0.0214(6) Uani d . 1 C
C26 0.4592(4) 0.3758(3) 0.14612(9) 0.0250(7) Uani d . 1 C
O31 -0.1271(3) 0.03813(19) 0.19230(6) 0.0309(5) Uani d . 1 O
C32 -0.1750(4) 0.0391(3) 0.14437(9) 0.0298(7) Uani d . 1 C
C33 -0.0587(4) 0.1465(3) 0.12451(9) 0.0254(7) Uani d . 1 C
N34 -0.0829(3) 0.2936(2) 0.14246(7) 0.0225(5) Uani d . 1 N
C35 -0.0394(4) 0.2928(3) 0.19249(9) 0.0259(7) Uani d . 1 C
C36 -0.1540(4) 0.1780(3) 0.20964(9) 0.0290(7) Uani d . 1 C
O41 0.3349(3) 0.1157(3) -0.04061(7) 0.0464(6) Uani d . 1 O
C42 0.3282(5) 0.2720(4) -0.03898(11) 0.0518(10) Uani d . 1 C
C43 0.4041(4) 0.3271(3) 0.00655(11) 0.0422(9) Uani d . 1 C
N44 0.3103(3) 0.2630(2) 0.03983(7) 0.0278(6) Uani d . 1 N
C45 0.3066(4) 0.1025(3) 0.03686(10) 0.0349(8) Uani d . 1 C
C46 0.2294(4) 0.0577(4) -0.01085(12) 0.0497(10) Uani d . 1 C
O5 -0.0697(3) 0.3196(2) 0.02889(7) 0.0316(5) Uani d D 1 O
H12 0.4124 0.8454 0.0980 0.029 Uiso calc R 1 H
H13 0.4397 0.9954 0.1688 0.031 Uiso calc R 1 H
H14 0.2225 0.8902 0.2152 0.029 Uiso calc R 1 H
H15 0.0600 0.6745 0.1737 0.027 Uiso calc R 1 H
H22 0.7257 0.6084 0.1448 0.024 Uiso calc R 1 H
H23 0.7798 0.7789 0.2112 0.026 Uiso calc R 1 H
H24 0.5806 0.6977 0.2656 0.027 Uiso calc R 1 H
H25 0.3977 0.4772 0.2326 0.026 Uiso calc R 1 H
H32A -0.3066 0.0650 0.1350 0.036 Uiso calc R 1 H
H32B -0.1572 -0.0594 0.1328 0.036 Uiso calc R 1 H
H33A 0.0725 0.1178 0.1322 0.030 Uiso calc R 1 H
H33B -0.0962 0.1471 0.0914 0.030 Uiso calc R 1 H
H34A -0.2024 0.3238 0.1328 0.027 Uiso calc R 1 H
H34B -0.0065 0.3581 0.1318 0.027 Uiso calc R 1 H
H35A -0.0666 0.3893 0.2041 0.031 Uiso calc R 1 H
H35B 0.0930 0.2720 0.2031 0.031 Uiso calc R 1 H
H36A -0.1214 0.1750 0.2428 0.035 Uiso calc R 1 H
H36B -0.2857 0.2046 0.2012 0.035 Uiso calc R 1 H
H42A 0.1991 0.3047 -0.0481 0.062 Uiso calc R 1 H
H42B 0.3997 0.3129 -0.0605 0.062 Uiso calc R 1 H
H43A 0.5371 0.3041 0.0143 0.051 Uiso calc R 1 H
H43B 0.3906 0.4341 0.0070 0.051 Uiso calc R 1 H
H44A 0.1916 0.2976 0.0355 0.033 Uiso calc R 1 H
H44B 0.3695 0.2904 0.0680 0.033 Uiso calc R 1 H
H45A 0.2292 0.0626 0.0572 0.042 Uiso calc R 1 H
H45B 0.4328 0.0635 0.0462 0.042 Uiso calc R 1 H
H46A 0.2286 -0.0497 -0.0130 0.060 Uiso calc R 1 H
H46B 0.1008 0.0923 -0.0194 0.060 Uiso calc R 1 H
H51 -0.049(4) 0.398(3) 0.0446(9) 0.038(6) Uiso d D 1 H
H52 -0.128(4) 0.346(3) 0.0032(8) 0.038(6) Uiso d D 1 H

loop_
_atom_site_aniso_label
_atom_site_aniso_U_11
_atom_site_aniso_U_22
_atom_site_aniso_U_33
_atom_site_aniso_U_12
_atom_site_aniso_U_13
_atom_site_aniso_U_23
Fe1 0.0177(2) 0.0177(2) 0.0210(2) 0.00055(17) 0.00330(17) 0.00050(18)
O11 0.0350(12) 0.0283(11) 0.0283(12) -0.0081(9) 0.0008(10) 0.0003(9)
O12 0.0323(12) 0.0477(14) 0.0220(11) 0.0012(10) 0.0041(10) -0.0052(10)
C11 0.0164(14) 0.0224(15) 0.0207(15) 0.0024(12) 0.0004(12) 0.0031(12)
C12 0.0254(15) 0.0229(16) 0.0243(16) 0.0041(12) 0.0057(13) 0.0070(13)
C13 0.0272(16) 0.0152(15) 0.0360(18) -0.0014(12) 0.0081(14) 0.0008(13)
C14 0.0234(15) 0.0224(15) 0.0263(16) 0.0054(12) 0.0056(14) -0.0023(13)
C15 0.0145(14) 0.0227(15) 0.0296(17) 0.0008(12) 0.0038(13) 0.0034(13)
C16 0.0236(16) 0.0289(17) 0.0234(17) 0.0070(14) -0.0036(14) 0.0029(14)
O21 0.0292(11) 0.0246(11) 0.0453(13) -0.0097(9) 0.0077(10) -0.0048(10)
O22 0.0233(10) 0.0340(11) 0.0291(12) 0.0031(9) 0.0027(9) -0.0123(9)
C21 0.0156(14) 0.0175(14) 0.0227(15) 0.0022(11) 0.0006(12) -0.0003(12)
C22 0.0153(13) 0.0227(15) 0.0222(15) 0.0022(12) 0.0035(12) -0.0001(12)
C23 0.0154(14) 0.0197(14) 0.0283(16) -0.0025(12) 0.0024(12) -0.0015(13)
C24 0.0259(16) 0.0203(15) 0.0186(15) 0.0012(12) -0.0025(13) 0.0001(12)
C25 0.0201(15) 0.0199(15) 0.0238(16) 0.0035(12) 0.0036(13) 0.0054(12)
C26 0.0222(15) 0.0208(16) 0.0280(17) 0.0061(13) -0.0049(14) 0.0019(13)
O31 0.0419(12) 0.0251(11) 0.0267(12) 0.0036(9) 0.0090(10) 0.0040(9)
C32 0.0319(17) 0.0265(16) 0.0303(18) -0.0008(14) 0.0045(14) -0.0026(14)
C33 0.0274(16) 0.0257(15) 0.0235(16) 0.0043(13) 0.0059(13) 0.0004(13)
N34 0.0174(12) 0.0235(13) 0.0262(14) -0.0018(10) 0.0035(10) 0.0041(11)
C35 0.0254(16) 0.0272(16) 0.0242(16) 0.0030(13) 0.0024(13) -0.0022(13)
C36 0.0328(17) 0.0304(18) 0.0259(17) 0.0036(14) 0.0109(14) 0.0011(13)
O41 0.0445(14) 0.0612(16) 0.0342(13) 0.0135(12) 0.0093(11) -0.0138(12)
C42 0.056(2) 0.063(3) 0.041(2) 0.035(2) 0.0210(19) 0.0170(19)
C43 0.043(2) 0.0301(19) 0.061(2) -0.0024(15) 0.0278(19) 0.0041(17)
N44 0.0240(13) 0.0340(14) 0.0237(14) 0.0045(11) 0.0006(11) -0.0042(11)
C45 0.0429(19) 0.0266(17) 0.039(2) 0.0064(15) 0.0169(16) 0.0087(15)
C46 0.041(2) 0.039(2) 0.069(3) -0.0100(16) 0.012(2) -0.0268(19)
O5 0.0329(13) 0.0318(13) 0.0279(13) 0.0033(10) 0.0005(11) -0.0011(10)

loop_
_atom_type_symbol
_atom_type_description
_atom_type_scat_dispersion_real
_atom_type_scat_dispersion_imag
_atom_type_scat_source
C C 0.0033 0.0016 'International Tables Vol C Tables 4.2.6.8 and 6.1.1.4'
H H 0.0000 0.0000 'International Tables Vol C Tables 4.2.6.8 and 6.1.1.4'
Fe Fe 0.3463 0.8444 'International Tables Vol C Tables 4.2.6.8 and 6.1.1.4'
N N 0.0061 0.0033 'International Tables Vol C Tables 4.2.6.8 and 6.1.1.4'
O O 0.0106 0.0060 'International Tables Vol C Tables 4.2.6.8 and 6.1.1.4'

loop_
_geom_angle_atom_site_label_1
_geom_angle_atom_site_label_2
_geom_angle_atom_site_label_3
_geom_angle
_geom_angle_publ_flag
C15 C11 C12 107.0(2) no
C15 C11 C16 126.4(2) no
C12 C11 C16 126.6(2) no
C13 C12 C11 108.4(2) no
C13 C12 H12 125.8 no
C11 C12 H12 125.8 no
C14 C13 C12 107.9(2) no
C14 C13 H13 126.0 no
C12 C13 H13 126.0 no
C13 C14 C15 108.5(2) no
C13 C14 H14 125.8 no
C15 C14 H14 125.8 no
C14 C15 C11 108.1(2) no
C14 C15 H15 125.9 no
C11 C15 H15 125.9 no
O12 C16 O11 125.6(3) no
O12 C16 C11 117.8(2) no
O11 C16 C11 116.5(2) no
C25 C21 C22 107.5(2) no
C25 C21 C26 126.1(2) no
C22 C21 C26 126.4(2) no
C23 C22 C21 107.9(2) no
C23 C22 H22 126.0 no
C21 C22 H22 126.0 no
C22 C23 C24 108.5(2) no
C22 C23 H23 125.7 no
C24 C23 H23 125.7 no
C23 C24 C25 108.1(2) no
C23 C24 H24 125.9 no
C25 C24 H24 125.9 no
C24 C25 C21 107.9(2) no
C24 C25 H25 126.0 no
C21 C25 H25 126.0 no
O21 C26 O22 124.6(3) no
O21 C26 C21 119.8(2) no
O22 C26 C21 115.6(2) no
C36 O31 C32 110.3(2) no
O31 C32 C33 111.2(2) no
O31 C32 H32A 109.4 no
C33 C32 H32A 109.4 no
O31 C32 H32B 109.4 no
C33 C32 H32B 109.4 no
H32A C32 H32B 108.0 no
N34 C33 C32 109.4(2) no
N34 C33 H33A 109.8 no
C32 C33 H33A 109.8 no
N34 C33 H33B 109.8 no
C32 C33 H33B 109.8 no
H33A C33 H33B 108.2 no
C33 N34 C35 110.6(2) no
C33 N34 H34A 109.5 no
C35 N34 H34A 109.5 no
C33 N34 H34B 109.5 no
C35 N34 H34B 109.5 no
H34A N34 H34B 108.1 no
N34 C35 C36 109.3(2) no
N34 C35 H35A 109.8 no
C36 C35 H35A 109.8 no
N34 C35 H35B 109.8 no
C36 C35 H35B 109.8 no
H35A C35 H35B 108.3 no
O31 C36 C35 112.3(2) no
O31 C36 H36A 109.2 no
C35 C36 H36A 109.2 no
O31 C36 H36B 109.2 no
C35 C36 H36B 109.2 no
H36A C36 H36B 107.9 no
C46 O41 C42 109.3(2) no
O41 C42 C43 111.4(3) no
O41 C42 H42A 109.3 no
C43 C42 H42A 109.3 no
O41 C42 H42B 109.3 no
C43 C42 H42B 109.3 no
H42A C42 H42B 108.0 no
N44 C43 C42 111.4(3) no
N44 C43 H43A 109.4 no
C42 C43 H43A 109.4 no
N44 C43 H43B 109.4 no
C42 C43 H43B 109.4 no
H43A C43 H43B 108.0 no
C43 N44 C45 111.6(2) no
C43 N44 H44A 109.3 no
C45 N44 H44A 109.3 no
C43 N44 H44B 109.3 no
C45 N44 H44B 109.3 no
H44A N44 H44B 108.0 no
N44 C45 C46 109.3(2) no
N44 C45 H45A 109.8 no
C46 C45 H45A 109.8 no
N44 C45 H45B 109.8 no
C46 C45 H45B 109.8 no
H45A C45 H45B 108.3 no
O41 C46 C45 111.0(2) no
O41 C46 H46A 109.4 no
C45 C46 H46A 109.4 no
O41 C46 H46B 109.4 no
C45 C46 H46B 109.4 no
H46A C46 H46B 108.0 no
H51 O5 H52 106(3) no

loop_
_geom_bond_atom_site_label_1
_geom_bond_atom_site_label_2
_geom_bond_distance
_geom_bond_publ_flag
Fe1 C12 2.039(3) no
Fe1 C22 2.041(2) no
Fe1 C21 2.041(2) no
Fe1 C25 2.044(3) no
Fe1 C15 2.044(2) no
Fe1 C23 2.044(3) no
Fe1 C14 2.044(2) no
Fe1 C13 2.044(3) no
Fe1 C11 2.048(3) no
Fe1 C24 2.053(3) no
O11 C16 1.271(3) no
O12 C16 1.250(3) no
C11 C15 1.428(3) no
C11 C12 1.428(3) no
C11 C16 1.498(4) no
C12 C13 1.416(4) no
C12 H12 0.95 no
C13 C14 1.411(3) no
C13 H13 0.95 no
C14 C15 1.415(4) no
C14 H14 0.95 no
C15 H15 0.95 no
O21 C26 1.236(3) no
O22 C26 1.288(3) no
C21 C25 1.430(3) no
C21 C22 1.433(3) no
C21 C26 1.500(4) no
C22 C23 1.413(3) no
C22 H22 0.95 no
C23 C24 1.418(3) no
C23 H23 0.95 no
C24 C25 1.420(3) no
C24 H24 0.95 no
C25 H25 0.95 no
O31 C36 1.419(3) no
O31 C32 1.432(3) no
C32 C33 1.511(3) no
C32 H32A 0.99 no
C32 H32B 0.99 no
C33 N34 1.483(3) no
C33 H33A 0.99 no
C33 H33B 0.99 no
N34 C35 1.492(3) no
N34 H34A 0.92 no
N34 H34B 0.92 no
C35 C36 1.508(3) no
C35 H35A 0.99 no
C35 H35B 0.99 no
C36 H36A 0.99 no
C36 H36B 0.99 no
O41 C46 1.409(3) no
O41 C42 1.440(4) no
C42 C43 1.480(5) no
C42 H42A 0.99 no
C42 H42B 0.99 no
C43 N44 1.457(3) no
C43 H43A 0.99 no
C43 H43B 0.99 no
N44 C45 1.479(3) no
N44 H44A 0.92 no
N44 H44B 0.92 no
C45 C46 1.510(4) no
C45 H45A 0.99 no
C45 H45B 0.99 no
C46 H46A 0.99 no
C46 H46B 0.99 no
O5 H51 0.86(2) no
O5 H52 0.85(2) no

loop_
_geom_hbond_atom_site_label_D
_geom_hbond_atom_site_label_H
_geom_hbond_atom_site_label_A
_geom_hbond_site_symmetry_A
_geom_hbond_distance_DH
_geom_hbond_distance_HA
_geom_hbond_distance_DA
_geom_hbond_angle_DHA
_geom_hbond_publ_flag
N34 H34A O22 1_455 0.920 1.84 2.752(3) 170 y
N34 H34B O11 . 0.920 1.93 2.763(3) 150 y
N44 H44A O5 . 0.920 1.92 2.817(3) 166 y
N44 H44B O22 . 0.920 1.82 2.706(3) 162 y
O5 H51 O11 . 0.86(2) 1.86(2) 2.692(3) 160(3) y
O5 H52 O12 3_565 0.85(2) 1.86(2) 2.715(3) 175(3) y
C45 H45B O41 3_655 0.95 2.41 3.312(4) 151 y

loop_
_geom_torsion_atom_site_label_1
_geom_torsion_atom_site_label_2
_geom_torsion_atom_site_label_3
_geom_torsion_atom_site_label_4
_geom_torsion
_geom_torsion_publ_flag
C15 C11 C12 C13 -0.1(3) no
C16 C11 C12 C13 -179.6(2) no
C11 C12 C13 C14 0.0(3) no
C12 C13 C14 C15 0.1(3) no
C13 C14 C15 C11 -0.1(3) no
C12 C11 C15 C14 0.1(3) no
C16 C11 C15 C14 179.7(2) no
C15 C11 C16 O12 -175.8(2) no
C12 C11 C16 O12 3.7(4) no
C15 C11 C16 O11 6.0(4) no
C12 C11 C16 O11 -174.5(2) no
C25 C21 C22 C23 0.1(3) no
C26 C21 C22 C23 179.2(2) no
C21 C22 C23 C24 0.2(3) no
C22 C23 C24 C25 -0.4(3) no
C23 C24 C25 C21 0.5(3) no
C22 C21 C25 C24 -0.3(3) no
C26 C21 C25 C24 -179.5(2) no
C25 C21 C26 O21 11.3(4) no
C22 C21 C26 O21 -167.7(2) no
C25 C21 C26 O22 -167.3(2) no
C22 C21 C26 O22 13.7(4) no
C36 O31 C32 C33 59.8(3) no
O31 C32 C33 N34 -58.1(3) no
C32 C33 N34 C35 55.6(3) no
C33 N34 C35 C36 -54.5(3) no
C32 O31 C36 C35 -59.4(3) no
N34 C35 C36 O31 56.6(3) no
C46 O41 C42 C43 60.5(3) no
O41 C42 C43 N44 -55.6(3) no
C42 C43 N44 C45 52.0(3) no
C43 N44 C45 C46 -52.5(3) no
C42 O41 C46 C45 -61.9(3) no
N44 C45 C46 O41 58.2(3) no
